data_7100795
loop_
_publ_author_name
'A.L. Balch'
'James C. Fettinger'
'Marilyn M. Olmstead'
'David Pham'
'Jay Stork'
'Ngon Tran'

_publ_section_title
;
Variation in Crystallization Conditions Allows the
Isolation of Trimeric as Well as Dimeric and Monomeric Forms of [(Alkyl
Isocyanide)4RhI]+.
;
_journal_name_full 'Chemical Communications'
_journal_paper_doi 10.1039/b513700d
_journal_year 2006
_chemical_formula_moiety '2(C28 H44 N4 Rh), 0.5(C6 H6), 2(H2 O), 2(Cl)'
_chemical_formula_sum 'C59 H97 Cl2 N8 O2 Rh2'
_chemical_formula_weight 1223.13
_chemical_name_common '[Rh(CNCy)4]2(Cl)2.0.5benzene.2H2O'
_space_group_IT_number 14
_symmetry_cell_setting monoclinic
_symmetry_space_group_name_Hall '-P 2ybc'
_symmetry_space_group_name_H-M 'P 1 21/c 1'
_cell_angle_alpha 90.00
_cell_angle_beta 105.449(3)
_cell_angle_gamma 90.00
_cell_formula_units_Z 4
_cell_length_a 13.5495(4)
_cell_length_b 23.1451(7)
_cell_length_c 20.2848(6)
_cell_measurement_temperature 90(2)
_cell_volume 6131.6(3)
_diffrn_ambient_temperature 90(2)
_exptl_crystal_density_diffrn 1.325
_cod_original_sg_symbol_H-M 'P 21/c'
_cod_database_code 7100795

loop_
_symmetry_equiv_pos_as_xyz
'x, y, z'
'-x, y+1/2, -z+1/2'
'-x, -y, -z'
'x, -y-1/2, z-1/2'

loop_
_atom_site_label
_atom_site_type_symbol
_atom_site_fract_x
_atom_site_fract_y
_atom_site_fract_z
_atom_site_U_iso_or_equiv
_atom_site_adp_type
_atom_site_occupancy
_atom_site_symmetry_multiplicity
_atom_site_calc_flag
_atom_site_refinement_flags
_atom_site_disorder_assembly
_atom_site_disorder_group
Rh1 Rh 0.545338(10) 0.672665(5) 0.186542(6) 0.01705(4) Uani 1 1 d . A .
C1 C 0.47182(13) 0.60351(7) 0.20573(8) 0.0208(3) Uani 1 1 d . . .
N1 N 0.43725(11) 0.55986(6) 0.21476(8) 0.0236(3) Uani 1 1 d . . .
C2 C 0.40642(13) 0.50154(7) 0.22636(8) 0.0209(3) Uani 1 1 d . . .
H2 H 0.3395 0.5031 0.2383 0.025 Uiso 1 1 calc R . .
C3 C 0.39327(14) 0.46594(8) 0.16116(9) 0.0243(4) Uani 1 1 d . . .
H3A H 0.4585 0.4652 0.1479 0.029 Uiso 1 1 calc R . .
H3B H 0.3402 0.4838 0.1234 0.029 Uiso 1 1 calc R . .
C4 C 0.36160(14) 0.40435(8) 0.17368(9) 0.0253(4) Uani 1 1 d . . .
H4A H 0.2937 0.4052 0.1833 0.030 Uiso 1 1 calc R . .
H4B H 0.3555 0.3809 0.1319 0.030 Uiso 1 1 calc R . .
C5 C 0.43908(16) 0.37645(8) 0.23340(10) 0.0332(4) Uani 1 1 d . . .
H5A H 0.5056 0.3724 0.2223 0.040 Uiso 1 1 calc R . .
H5B H 0.4152 0.3374 0.2417 0.040 Uiso 1 1 calc R . .
C6 C 0.45283(18) 0.41313(9) 0.29762(10) 0.0379(5) Uani 1 1 d . . .
H6A H 0.5049 0.3951 0.3358 0.046 Uiso 1 1 calc R . .
H6B H 0.3874 0.4147 0.3106 0.046 Uiso 1 1 calc R . .
C7 C 0.48662(15) 0.47461(8) 0.28574(9) 0.0282(4) Uani 1 1 d . . .
H7A H 0.4939 0.4981 0.3276 0.034 Uiso 1 1 calc R . .
H7B H 0.5537 0.4735 0.2750 0.034 Uiso 1 1 calc R . .
C8 C 0.44011(13) 0.72608(7) 0.20179(8) 0.0197(3) Uani 1 1 d . . .
N2 N 0.37649(11) 0.75633(6) 0.20893(7) 0.0212(3) Uani 1 1 d . . .
C9 C 0.28730(13) 0.78655(7) 0.21821(9) 0.0221(3) Uani 1 1 d . . .
H9 H 0.3098 0.8219 0.2466 0.026 Uiso 1 1 calc R . .
C10 C 0.21879(15) 0.80417(8) 0.14848(9) 0.0287(4) Uani 1 1 d . . .
H10A H 0.1614 0.8280 0.1550 0.034 Uiso 1 1 calc R . .
H10B H 0.2587 0.8280 0.1243 0.034 Uiso 1 1 calc R . .
C11 C 0.17615(15) 0.75183(10) 0.10492(9) 0.0332(4) Uani 1 1 d . . .
H11A H 0.2330 0.7305 0.0938 0.040 Uiso 1 1 calc R . .
H11B H 0.1286 0.7648 0.0615 0.040 Uiso 1 1 calc R . .
C12 C 0.11945(15) 0.71145(10) 0.14206(10) 0.0365(5) Uani 1 1 d . . .
H12A H 0.0575 0.7311 0.1479 0.044 Uiso 1 1 calc R . .
H12B H 0.0973 0.6765 0.1140 0.044 Uiso 1 1 calc R . .
C13 C 0.18709(15) 0.69381(9) 0.21188(10) 0.0303(4) Uani 1 1 d . . .
H13A H 0.2442 0.6696 0.2057 0.036 Uiso 1 1 calc R . .
H13B H 0.1465 0.6704 0.2360 0.036 Uiso 1 1 calc R . .
C14 C 0.23052(14) 0.74643(8) 0.25529(9) 0.0258(4) Uani 1 1 d . . .
H14A H 0.1739 0.7679 0.2665 0.031 Uiso 1 1 calc R . .
H14B H 0.2780 0.7334 0.2987 0.031 Uiso 1 1 calc R . .
C15 C 0.62151(13) 0.73649(7) 0.15830(8) 0.0206(3) Uani 1 1 d . . .
N3 N 0.66770(11) 0.77162(6) 0.13942(7) 0.0227(3) Uani 1 1 d . . .
C16 C 0.73078(14) 0.81265(7) 0.11508(8) 0.0215(3) Uani 1 1 d . . .
H16 H 0.7628 0.8396 0.1533 0.026 Uiso 1 1 calc R . .
C17 C 0.66577(14) 0.84796(8) 0.05545(9) 0.0251(4) Uani 1 1 d . . .
H17A H 0.6116 0.8689 0.0702 0.030 Uiso 1 1 calc R . .
H17B H 0.6325 0.8219 0.0173 0.030 Uiso 1 1 calc R . .
C18 C 0.73457(16) 0.89114(8) 0.03162(9) 0.0293(4) Uani 1 1 d . . .
H18A H 0.6933 0.9127 -0.0084 0.035 Uiso 1 1 calc R . .
H18B H 0.7623 0.9193 0.0687 0.035 Uiso 1 1 calc R . .
C19 C 0.82301(15) 0.86104(8) 0.01232(9) 0.0284(4) Uani 1 1 d . . .
H19A H 0.8683 0.8904 0.0001 0.034 Uiso 1 1 calc R . .
H19B H 0.7956 0.8363 -0.0283 0.034 Uiso 1 1 calc R . .
C20 C 0.88521(15) 0.82395(8) 0.07119(9) 0.0267(4) Uani 1 1 d . . .
H20A H 0.9393 0.8030 0.0563 0.032 Uiso 1 1 calc R . .
H20B H 0.9188 0.8491 0.1102 0.032 Uiso 1 1 calc R . .
C21 C 0.81577(14) 0.78057(8) 0.09382(9) 0.0233(3) Uani 1 1 d . . .
H21A H 0.7855 0.7538 0.0557 0.028 Uiso 1 1 calc R . .
H21B H 0.8564 0.7575 0.1328 0.028 Uiso 1 1 calc R . .
C22 C 0.63936(13) 0.61723(7) 0.16198(9) 0.0221(3) Uani 1 1 d . . .
N4 N 0.68878(12) 0.58326(6) 0.14422(8) 0.0247(3) Uani 1 1 d . . .
C23 C 0.75247(14) 0.54530(7) 0.11584(9) 0.0243(4) Uani 1 1 d . . .
H23 H 0.7339 0.5042 0.1218 0.029 Uiso 1 1 calc R . .
C24 C 0.73287(14) 0.55846(8) 0.03977(9) 0.0247(4) Uani 1 1 d . . .
H24A H 0.6588 0.5545 0.0172 0.030 Uiso 1 1 calc R . .
H24B H 0.7702 0.5302 0.0188 0.030 Uiso 1 1 calc R . .
C25 C 0.76772(14) 0.61958(8) 0.02816(9) 0.0246(4) Uani 1 1 d . . .
H25A H 0.7249 0.6481 0.0443 0.029 Uiso 1 1 calc R . .
H25B H 0.7584 0.6259 -0.0214 0.029 Uiso 1 1 calc R . .
C26 C 0.88021(14) 0.62893(8) 0.06620(9) 0.0262(4) Uani 1 1 d . . .
H26A H 0.8995 0.6694 0.0601 0.031 Uiso 1 1 calc R . .
H26B H 0.9237 0.6034 0.0465 0.031 Uiso 1 1 calc R . .
C27 C 0.89940(14) 0.61597(8) 0.14267(9) 0.0269(4) Uani 1 1 d . . .
H27A H 0.9734 0.6198 0.1655 0.032 Uiso 1 1 calc R . .
H27B H 0.8621 0.6444 0.1635 0.032 Uiso 1 1 calc R . .
C28 C 0.86401(15) 0.55531(8) 0.15393(9) 0.0273(4) Uani 1 1 d . . .
H28A H 0.8729 0.5491 0.2035 0.033 Uiso 1 1 calc R . .
H28B H 0.9073 0.5268 0.1382 0.033 Uiso 1 1 calc R . .
Rh2 Rh 0.588646(10) 0.682832(6) 0.353473(6) 0.01790(4) Uani 1 1 d . . .
C29A C 0.4690(2) 0.63811(13) 0.35989(15) 0.0200(5) Uiso 0.60 1 d P A 1
N5A N 0.3953(2) 0.61445(11) 0.36347(13) 0.0260(5) Uiso 0.60 1 d P A 1
C30A C 0.2997(2) 0.59075(14) 0.37122(16) 0.0268(6) Uiso 0.60 1 d P A 1
H30A H 0.2545 0.5803 0.3252 0.032 Uiso 0.60 1 calc PR A 1
C31A C 0.3218(3) 0.53717(15) 0.41591(17) 0.0327(7) Uiso 0.60 1 d P A 1
H31A H 0.2561 0.5183 0.4157 0.039 Uiso 0.60 1 calc PR A 1
H31B H 0.3619 0.5097 0.3960 0.039 Uiso 0.60 1 calc PR A 1
C32A C 0.3792(3) 0.54969(16) 0.48780(18) 0.0230(8) Uiso 0.60 1 d P A 1
H32A H 0.4496 0.5622 0.4891 0.028 Uiso 0.60 1 calc PR A 1
H32B H 0.3841 0.5140 0.5155 0.028 Uiso 0.60 1 calc PR A 1
C33A C 0.3258(3) 0.59750(16) 0.51902(17) 0.0327(7) Uiso 0.60 1 d P A 1
H33A H 0.2598 0.5825 0.5242 0.039 Uiso 0.60 1 calc PR A 1
H33B H 0.3692 0.6073 0.5652 0.039 Uiso 0.60 1 calc PR A 1
C34A C 0.3061(3) 0.65156(14) 0.47603(16) 0.0286(6) Uiso 0.60 1 d P A 1
H34A H 0.2666 0.6794 0.4960 0.034 Uiso 0.60 1 calc PR A 1
H34B H 0.3721 0.6698 0.4758 0.034 Uiso 0.60 1 calc PR A 1
C35A C 0.2471(3) 0.63743(18) 0.40390(19) 0.0216(9) Uiso 0.60 1 d P A 1
H35A H 0.2393 0.6730 0.3758 0.026 Uiso 0.60 1 calc PR A 1
H35B H 0.1778 0.6239 0.4039 0.026 Uiso 0.60 1 calc PR A 1
C29B C 0.4995(3) 0.62354(18) 0.3806(2) 0.0163(8) Uiso 0.40 1 d P A 2
N5B N 0.4475(3) 0.59035(15) 0.39669(18) 0.0211(7) Uiso 0.40 1 d P A 2
C30B C 0.3792(4) 0.5522(2) 0.4194(2) 0.0238(9) Uiso 0.40 1 d P A 2
H30B H 0.3949 0.5113 0.4100 0.029 Uiso 0.40 1 calc PR A 2
C31B C 0.3986(4) 0.5611(2) 0.4997(3) 0.0241(12) Uiso 0.40 1 d P A 2
H31C H 0.3628 0.5304 0.5181 0.029 Uiso 0.40 1 calc PR A 2
H31D H 0.4728 0.5577 0.5221 0.029 Uiso 0.40 1 calc PR A 2
C32B C 0.3621(4) 0.6179(2) 0.5159(2) 0.0267(9) Uiso 0.40 1 d P A 2
H32C H 0.4070 0.6483 0.5053 0.032 Uiso 0.40 1 calc PR A 2
H32D H 0.3678 0.6197 0.5655 0.032 Uiso 0.40 1 calc PR A 2
C33B C 0.2512(4) 0.6305(2) 0.4763(2) 0.0273(9) Uiso 0.40 1 d P A 2
H33C H 0.2328 0.6701 0.4873 0.033 Uiso 0.40 1 calc PR A 2
H33D H 0.2051 0.6031 0.4909 0.033 Uiso 0.40 1 calc PR A 2
C34B C 0.2351(5) 0.6252(3) 0.3976(3) 0.0237(15) Uiso 0.40 1 d P A 2
H34C H 0.1620 0.6313 0.3739 0.028 Uiso 0.40 1 calc PR A 2
H34D H 0.2756 0.6553 0.3819 0.028 Uiso 0.40 1 calc PR A 2
C35B C 0.2680(4) 0.5664(2) 0.3803(2) 0.0294(10) Uiso 0.40 1 d P A 2
H35C H 0.2614 0.5645 0.3305 0.035 Uiso 0.40 1 calc PR A 2
H35D H 0.2218 0.5369 0.3912 0.035 Uiso 0.40 1 calc PR A 2
C36 C 0.51292(13) 0.74860(8) 0.37804(8) 0.0215(3) Uani 1 1 d . A .
N6 N 0.46814(11) 0.78521(7) 0.39541(7) 0.0238(3) Uani 1 1 d . . .
C37 C 0.41221(13) 0.83122(8) 0.41808(9) 0.0229(3) Uani 1 1 d . A .
H37 H 0.3802 0.8563 0.3780 0.028 Uiso 1 1 calc R . .
C38 C 0.32742(14) 0.80580(9) 0.44602(10) 0.0304(4) Uani 1 1 d . . .
H38A H 0.3575 0.7806 0.4857 0.037 Uiso 1 1 calc R A .
H38B H 0.2806 0.7822 0.4104 0.037 Uiso 1 1 calc R . .
C39 C 0.26812(14) 0.85540(9) 0.46779(10) 0.0302(4) Uani 1 1 d . A .
H39A H 0.2344 0.8789 0.4272 0.036 Uiso 1 1 calc R . .
H39B H 0.2142 0.8394 0.4872 0.036 Uiso 1 1 calc R . .
C40 C 0.33929(15) 0.89367(9) 0.52077(9) 0.0288(4) Uani 1 1 d . . .
H40A H 0.2999 0.9264 0.5322 0.035 Uiso 1 1 calc R A .
H40B H 0.3676 0.8711 0.5631 0.035 Uiso 1 1 calc R . .
C41 C 0.42676(15) 0.91685(9) 0.49439(11) 0.0336(4) Uani 1 1 d . A .
H41A H 0.4740 0.9395 0.5309 0.040 Uiso 1 1 calc R . .
H41B H 0.3990 0.9430 0.4552 0.040 Uiso 1 1 calc R . .
C42 C 0.48577(14) 0.86775(8) 0.47178(10) 0.0284(4) Uani 1 1 d . . .
H42A H 0.5397 0.8839 0.4525 0.034 Uiso 1 1 calc R A .
H42B H 0.5191 0.8434 0.5117 0.034 Uiso 1 1 calc R . .
C43 C 0.69861(12) 0.73459(7) 0.34177(8) 0.0191(3) Uani 1 1 d . A .
N7 N 0.76298(11) 0.76406(6) 0.33386(7) 0.0209(3) Uani 1 1 d . . .
C44 C 0.84194(13) 0.79892(7) 0.31680(8) 0.0195(3) Uani 1 1 d . A .
H44 H 0.8080 0.8285 0.2822 0.023 Uiso 1 1 calc R . .
C45 C 0.90577(13) 0.83020(7) 0.38018(9) 0.0213(3) Uani 1 1 d . . .
H45A H 0.9496 0.8593 0.3660 0.026 Uiso 1 1 calc R A .
H45B H 0.8594 0.8509 0.4025 0.026 Uiso 1 1 calc R . .
C46 C 0.97321(14) 0.78898(8) 0.43165(9) 0.0253(4) Uani 1 1 d . A .
H46A H 0.9295 0.7626 0.4500 0.030 Uiso 1 1 calc R . .
H46B H 1.0164 0.8113 0.4703 0.030 Uiso 1 1 calc R . .
C47 C 1.04144(14) 0.75375(9) 0.39770(10) 0.0298(4) Uani 1 1 d . . .
H47A H 1.0880 0.7799 0.3817 0.036 Uiso 1 1 calc R A .
H47B H 1.0838 0.7267 0.4314 0.036 Uiso 1 1 calc R . .
C48 C 0.97582(14) 0.71994(8) 0.33732(10) 0.0271(4) Uani 1 1 d . A .
H48A H 1.0208 0.6977 0.3153 0.033 Uiso 1 1 calc R . .
H48B H 0.9323 0.6922 0.3540 0.033 Uiso 1 1 calc R . .
C49 C 0.90808(13) 0.76009(8) 0.28486(8) 0.0224(3) Uani 1 1 d . . .
H49A H 0.8631 0.7367 0.2480 0.027 Uiso 1 1 calc R A .
H49B H 0.9517 0.7845 0.2641 0.027 Uiso 1 1 calc R . .
C50 C 0.67309(14) 0.61607(7) 0.34179(8) 0.0228(3) Uani 1 1 d . A .
N8 N 0.72636(12) 0.57832(7) 0.33847(7) 0.0263(3) Uani 1 1 d . . .
C51 C 0.80525(14) 0.53646(7) 0.33656(9) 0.0228(3) Uani 1 1 d . A .
H51 H 0.7851 0.5157 0.2918 0.027 Uiso 1 1 calc R . .
C52 C 0.90475(15) 0.56898(7) 0.34161(9) 0.0257(4) Uani 1 1 d . . .
H52A H 0.8956 0.5958 0.3024 0.031 Uiso 1 1 calc R A .
H52B H 0.9229 0.5921 0.3842 0.031 Uiso 1 1 calc R . .
C53 C 0.99055(15) 0.52667(8) 0.34161(10) 0.0288(4) Uani 1 1 d . A .
H53A H 1.0552 0.5482 0.3462 0.035 Uiso 1 1 calc R . .
H53B H 0.9745 0.5056 0.2976 0.035 Uiso 1 1 calc R . .
C54 C 1.00440(15) 0.48360(8) 0.40033(9) 0.0299(4) Uani 1 1 d . . .
H54A H 1.0589 0.4557 0.3985 0.036 Uiso 1 1 calc R A .
H54B H 1.0256 0.5044 0.4445 0.036 Uiso 1 1 calc R . .
C55 C 0.90468(16) 0.45142(8) 0.39536(9) 0.0289(4) Uani 1 1 d . A .
H55A H 0.9141 0.4250 0.4349 0.035 Uiso 1 1 calc R . .
H55B H 0.8876 0.4277 0.3532 0.035 Uiso 1 1 calc R . .
C56 C 0.81587(15) 0.49248(8) 0.39414(9) 0.0267(4) Uani 1 1 d . . .
H56A H 0.7516 0.4702 0.3871 0.032 Uiso 1 1 calc R A .
H56B H 0.8285 0.5128 0.4385 0.032 Uiso 1 1 calc R . .
C57 C 1.08758(18) 0.97375(10) 0.54026(14) 0.0440(5) Uani 1 1 d . . .
H57 H 1.1475 0.9558 0.5679 0.053 Uiso 1 1 calc R . .
C58 C 1.04553(18) 0.95477(9) 0.47442(13) 0.0431(6) Uani 1 1 d . . .
H58 H 1.0768 0.9237 0.4568 0.052 Uiso 1 1 calc R . .
C59 C 0.95820(18) 0.98041(9) 0.43353(14) 0.0437(5) Uani 1 1 d . . .
H59 H 0.9296 0.9671 0.3882 0.052 Uiso 1 1 calc R . .
Cl1 Cl 0.71123(4) 0.428445(18) 0.21363(2) 0.02930(10) Uani 1 1 d . . .
Cl2 Cl 0.84928(5) 0.92967(2) 0.22763(2) 0.04129(13) Uani 1 1 d . . .
O1W O 0.15762(19) 0.54856(10) 0.21796(13) 0.0850(7) Uani 1 1 d . . .
O2WA O 1.0843(4) 0.8727(2) 0.2914(4) 0.0637(18) Uiso 0.476(11) 1 d P B 1
O2WB O 1.0628(3) 0.86623(16) 0.2575(3) 0.0488(14) Uiso 0.524(11) 1 d P B 2

loop_
_atom_site_aniso_label
_atom_site_aniso_U_11
_atom_site_aniso_U_22
_atom_site_aniso_U_33
_atom_site_aniso_U_23
_atom_site_aniso_U_13
_atom_site_aniso_U_12
Rh1 0.01752(7) 0.01652(6) 0.01787(6) -0.00078(4) 0.00606(5) 0.00003(4)
C1 0.0202(8) 0.0222(8) 0.0208(8) -0.0035(6) 0.0068(6) 0.0010(6)
N1 0.0241(8) 0.0212(7) 0.0270(7) -0.0032(6) 0.0093(6) -0.0014(6)
C2 0.0220(8) 0.0191(8) 0.0234(8) -0.0014(6) 0.0092(6) -0.0040(6)
C3 0.0296(9) 0.0231(8) 0.0185(8) 0.0005(6) 0.0036(7) -0.0067(7)
C4 0.0288(9) 0.0222(8) 0.0231(8) -0.0015(7) 0.0036(7) -0.0085(7)
C5 0.0339(11) 0.0217(9) 0.0379(11) 0.0041(8) -0.0012(8) -0.0053(8)
C6 0.0476(13) 0.0330(10) 0.0250(9) 0.0095(8) -0.0047(8) -0.0107(9)
C7 0.0329(10) 0.0278(9) 0.0201(8) -0.0020(7) 0.0005(7) -0.0088(8)
C8 0.0188(8) 0.0196(8) 0.0197(8) -0.0020(6) 0.0031(6) -0.0041(6)
N2 0.0184(7) 0.0206(7) 0.0235(7) -0.0035(5) 0.0033(5) -0.0019(6)
C9 0.0223(8) 0.0194(8) 0.0247(8) -0.0038(6) 0.0065(7) 0.0040(6)
C10 0.0263(9) 0.0309(9) 0.0289(9) 0.0101(7) 0.0074(7) 0.0078(8)
C11 0.0257(9) 0.0512(12) 0.0202(8) 0.0031(8) 0.0015(7) -0.0035(9)
C12 0.0243(10) 0.0509(13) 0.0317(10) -0.0016(9) 0.0029(8) -0.0112(9)
C13 0.0280(10) 0.0319(10) 0.0319(10) 0.0040(8) 0.0096(8) -0.0058(8)
C14 0.0246(9) 0.0338(10) 0.0193(8) 0.0015(7) 0.0065(7) 0.0037(7)
C15 0.0210(8) 0.0219(8) 0.0190(7) -0.0004(6) 0.0052(6) 0.0028(6)
N3 0.0251(7) 0.0225(7) 0.0211(7) 0.0010(6) 0.0071(6) -0.0006(6)
C16 0.0269(9) 0.0191(8) 0.0191(8) 0.0018(6) 0.0072(7) -0.0042(6)
C17 0.0308(9) 0.0223(8) 0.0211(8) 0.0026(7) 0.0048(7) 0.0020(7)
C18 0.0430(11) 0.0220(9) 0.0216(8) 0.0051(7) 0.0065(8) -0.0029(8)
C19 0.0370(10) 0.0289(9) 0.0196(8) 0.0035(7) 0.0080(7) -0.0078(8)
C20 0.0277(9) 0.0327(10) 0.0202(8) 0.0023(7) 0.0073(7) -0.0061(7)
C21 0.0261(9) 0.0235(8) 0.0208(8) 0.0040(6) 0.0071(7) 0.0001(7)
C22 0.0252(9) 0.0218(8) 0.0216(8) 0.0032(6) 0.0101(7) -0.0001(7)
N4 0.0299(8) 0.0218(7) 0.0267(7) 0.0034(6) 0.0152(6) 0.0022(6)
C23 0.0296(9) 0.0186(8) 0.0289(9) 0.0018(7) 0.0152(7) 0.0053(7)
C24 0.0250(9) 0.0263(9) 0.0237(8) -0.0041(7) 0.0081(7) 0.0011(7)
C25 0.0235(9) 0.0311(9) 0.0194(8) 0.0036(7) 0.0062(7) 0.0004(7)
C26 0.0228(9) 0.0305(9) 0.0272(9) 0.0018(7) 0.0101(7) 0.0002(7)
C27 0.0207(8) 0.0351(10) 0.0240(9) -0.0050(7) 0.0043(7) -0.0007(7)
C28 0.0322(10) 0.0300(9) 0.0206(8) 0.0038(7) 0.0090(7) 0.0097(8)
Rh2 0.01694(7) 0.02007(7) 0.01836(6) -0.00423(4) 0.00763(5) -0.00102(5)
C36 0.0158(8) 0.0293(9) 0.0190(8) -0.0048(6) 0.0040(6) -0.0009(7)
N6 0.0187(7) 0.0313(8) 0.0207(7) -0.0048(6) 0.0041(6) 0.0039(6)
C37 0.0208(8) 0.0281(9) 0.0195(8) -0.0029(6) 0.0046(6) 0.0090(7)
C38 0.0233(9) 0.0356(10) 0.0343(10) -0.0125(8) 0.0110(8) 0.0006(8)
C39 0.0211(9) 0.0416(11) 0.0292(9) -0.0080(8) 0.0089(7) 0.0063(8)
C40 0.0288(9) 0.0335(10) 0.0243(9) -0.0067(7) 0.0074(7) 0.0094(8)
C41 0.0309(10) 0.0272(9) 0.0433(11) -0.0118(8) 0.0110(9) 0.0032(8)
C42 0.0213(9) 0.0291(9) 0.0348(10) -0.0087(8) 0.0072(7) 0.0019(7)
C43 0.0168(8) 0.0219(8) 0.0179(7) -0.0016(6) 0.0036(6) 0.0042(6)
N7 0.0188(7) 0.0229(7) 0.0209(7) -0.0007(5) 0.0052(5) 0.0009(6)
C44 0.0204(8) 0.0187(7) 0.0194(7) 0.0019(6) 0.0055(6) -0.0012(6)
C45 0.0219(8) 0.0198(8) 0.0230(8) -0.0049(6) 0.0075(7) -0.0015(6)
C46 0.0249(9) 0.0307(9) 0.0197(8) -0.0031(7) 0.0047(7) 0.0005(7)
C47 0.0241(9) 0.0341(10) 0.0295(9) -0.0018(8) 0.0039(7) 0.0069(8)
C48 0.0282(9) 0.0226(8) 0.0323(9) -0.0038(7) 0.0109(8) 0.0042(7)
C49 0.0241(8) 0.0250(8) 0.0199(8) -0.0035(6) 0.0092(7) -0.0040(7)
C50 0.0285(9) 0.0220(8) 0.0178(8) -0.0020(6) 0.0060(7) -0.0004(7)
N8 0.0327(8) 0.0237(7) 0.0207(7) -0.0042(6) 0.0039(6) 0.0054(6)
C51 0.0295(9) 0.0167(8) 0.0213(8) -0.0047(6) 0.0050(7) 0.0049(7)
C52 0.0354(10) 0.0175(8) 0.0232(8) -0.0024(6) 0.0061(7) -0.0013(7)
C53 0.0287(10) 0.0288(9) 0.0296(9) 0.0000(7) 0.0088(8) 0.0010(7)
C54 0.0321(10) 0.0304(10) 0.0250(9) -0.0010(7) 0.0035(7) 0.0090(8)
C55 0.0427(11) 0.0190(8) 0.0252(9) 0.0026(7) 0.0096(8) 0.0067(8)
C56 0.0328(10) 0.0222(8) 0.0258(9) 0.0005(7) 0.0092(7) 0.0013(7)
C57 0.0382(12) 0.0333(11) 0.0705(16) -0.0023(11) 0.0319(11) -0.0067(9)
C58 0.0429(12) 0.0275(10) 0.0721(16) -0.0088(10) 0.0384(12) -0.0091(9)
C59 0.0440(13) 0.0313(11) 0.0660(15) -0.0082(10) 0.0322(12) -0.0128(9)
Cl1 0.0387(2) 0.01968(19) 0.0259(2) -0.00102(16) 0.00222(18) -0.00695(17)
Cl2 0.0573(3) 0.0377(3) 0.0283(2) 0.00102(19) 0.0102(2) -0.0243(2)
O1W 0.0735(15) 0.0649(14) 0.1015(18) 0.0098(13) -0.0029(13) -0.0084(12)

loop_
_geom_bond_atom_site_label_1
_geom_bond_atom_site_label_2
_geom_bond_distance
_geom_bond_site_symmetry_2
_geom_bond_publ_flag
Rh1 C22 1.9634(17) . ?
Rh1 C15 1.9724(17) . ?
Rh1 C8 1.9727(17) . ?
Rh1 C1 1.9779(17) . ?
Rh1 Rh2 3.2874(2) . ?
C1 N1 1.149(2) . ?
N1 C2 1.451(2) . ?
C2 C7 1.524(2) . ?
C2 C3 1.528(2) . ?
C2 H2 1.0000 . ?
C3 C4 1.529(2) . ?
C3 H3A 0.9900 . ?
C3 H3B 0.9900 . ?
C4 C5 1.520(3) . ?
C4 H4A 0.9900 . ?
C4 H4B 0.9900 . ?
C5 C6 1.524(3) . ?
C5 H5A 0.9900 . ?
C5 H5B 0.9900 . ?
C6 C7 1.533(3) . ?
C6 H6A 0.9900 . ?
C6 H6B 0.9900 . ?
C7 H7A 0.9900 . ?
C7 H7B 0.9900 . ?
C8 N2 1.149(2) . ?
N2 C9 1.451(2) . ?
C9 C14 1.526(2) . ?
C9 C10 1.526(2) . ?
C9 H9 1.0000 . ?
C10 C11 1.520(3) . ?
C10 H10A 0.9900 . ?
C10 H10B 0.9900 . ?
C11 C12 1.530(3) . ?
C11 H11A 0.9900 . ?
C11 H11B 0.9900 . ?
C12 C13 1.524(3) . ?
C12 H12A 0.9900 . ?
C12 H12B 0.9900 . ?
C13 C14 1.526(3) . ?
C13 H13A 0.9900 . ?
C13 H13B 0.9900 . ?
C14 H14A 0.9900 . ?
C14 H14B 0.9900 . ?
C15 N3 1.152(2) . ?
N3 C16 1.450(2) . ?
C16 C21 1.526(2) . ?
C16 C17 1.529(2) . ?
C16 H16 1.0000 . ?
C17 C18 1.530(3) . ?
C17 H17A 0.9900 . ?
C17 H17B 0.9900 . ?
C18 C19 1.525(3) . ?
C18 H18A 0.9900 . ?
C18 H18B 0.9900 . ?
C19 C20 1.529(3) . ?
C19 H19A 0.9900 . ?
C19 H19B 0.9900 . ?
C20 C21 1.528(2) . ?
C20 H20A 0.9900 . ?
C20 H20B 0.9900 . ?
C21 H21A 0.9900 . ?
C21 H21B 0.9900 . ?
C22 N4 1.151(2) . ?
N4 C23 1.453(2) . ?
C23 C28 1.521(3) . ?
C23 C24 1.525(2) . ?
C23 H23 1.0000 . ?
C24 C25 1.529(2) . ?
C24 H24A 0.9900 . ?
C24 H24B 0.9900 . ?
C25 C26 1.529(2) . ?
C25 H25A 0.9900 . ?
C25 H25B 0.9900 . ?
C26 C27 1.533(2) . ?
C26 H26A 0.9900 . ?
C26 H26B 0.9900 . ?
C27 C28 1.520(3) . ?
C27 H27A 0.9900 . ?
C27 H27B 0.9900 . ?
C28 H28A 0.9900 . ?
C28 H28B 0.9900 . ?
Rh2 C29A 1.957(3) . ?
Rh2 C36 1.9724(17) . ?
Rh2 C50 1.9742(18) . ?
Rh2 C43 1.9748(17) . ?
Rh2 C29B 1.999(4) . ?
C29A N5A 1.157(4) . ?
N5A C30A 1.453(4) . ?
C30A C31A 1.518(5) . ?
C30A C35A 1.538(5) . ?
C30A H30A 1.0000 . ?
C31A C32A 1.487(5) . ?
C31A H31A 0.9900 . ?
C31A H31B 0.9900 . ?
C32A C33A 1.547(5) . ?
C32A H32A 0.9900 . ?
C32A H32B 0.9900 . ?
C33A C34A 1.508(5) . ?
C33A H33A 0.9900 . ?
C33A H33B 0.9900 . ?
C34A C35A 1.504(5) . ?
C34A H34A 0.9900 . ?
C34A H34B 0.9900 . ?
C35A H35A 0.9900 . ?
C35A H35B 0.9900 . ?
C29B N5B 1.148(5) . ?
N5B C30B 1.441(6) . ?
C30B C35B 1.540(6) . ?
C30B C31B 1.591(7) . ?
C30B H30B 1.0000 . ?
C31B C32B 1.471(7) . ?
C31B H31C 0.9900 . ?
C31B H31D 0.9900 . ?
C32B C33B 1.532(7) . ?
C32B H32C 0.9900 . ?
C32B H32D 0.9900 . ?
C33B C34B 1.556(7) . ?
C33B H33C 0.9900 . ?
C33B H33D 0.9900 . ?
C34B C35B 1.503(8) . ?
C34B H34C 0.9900 . ?
C34B H34D 0.9900 . ?
C35B H35C 0.9900 . ?
C35B H35D 0.9900 . ?
C36 N6 1.151(2) . ?
N6 C37 1.451(2) . ?
C37 C42 1.522(2) . ?
C37 C38 1.528(3) . ?
C37 H37 1.0000 . ?
C38 C39 1.532(2) . ?
C38 H38A 0.9900 . ?
C38 H38B 0.9900 . ?
C39 C40 1.522(3) . ?
C39 H39A 0.9900 . ?
C39 H39B 0.9900 . ?
C40 C41 1.522(3) . ?
C40 H40A 0.9900 . ?
C40 H40B 0.9900 . ?
C41 C42 1.529(2) . ?
C41 H41A 0.9900 . ?
C41 H41B 0.9900 . ?
C42 H42A 0.9900 . ?
C42 H42B 0.9900 . ?
C43 N7 1.152(2) . ?
N7 C44 1.453(2) . ?
C44 C45 1.527(2) . ?
C44 C49 1.530(2) . ?
C44 H44 1.0000 . ?
C45 C46 1.525(2) . ?
C45 H45A 0.9900 . ?
C45 H45B 0.9900 . ?
C46 C47 1.527(2) . ?
C46 H46A 0.9900 . ?
C46 H46B 0.9900 . ?
C47 C48 1.524(3) . ?
C47 H47A 0.9900 . ?
C47 H47B 0.9900 . ?
C48 C49 1.522(3) . ?
C48 H48A 0.9900 . ?
C48 H48B 0.9900 . ?
C49 H49A 0.9900 . ?
C49 H49B 0.9900 . ?
C50 N8 1.147(2) . ?
N8 C51 1.451(2) . ?
C51 C52 1.523(3) . ?
C51 C56 1.527(2) . ?
C51 H51 1.0000 . ?
C52 C53 1.520(3) . ?
C52 H52A 0.9900 . ?
C52 H52B 0.9900 . ?
C53 C54 1.526(3) . ?
C53 H53A 0.9900 . ?
C53 H53B 0.9900 . ?
C54 C55 1.523(3) . ?
C54 H54A 0.9900 . ?
C54 H54B 0.9900 . ?
C55 C56 1.528(3) . ?
C55 H55A 0.9900 . ?
C55 H55B 0.9900 . ?
C56 H56A 0.9900 . ?
C56 H56B 0.9900 . ?
C57 C58 1.377(4) . ?
C57 C59 1.403(3) 3_776 ?
C57 H57 0.9500 . ?
C58 C59 1.385(4) . ?
C58 H58 0.9500 . ?
C59 C57 1.403(3) 3_776 ?
C59 H59 0.9500 . ?
